data_7060178
loop_
_publ_author_name
'Ke, Shanxue'
'Li, Mingli'
'Rao, Wenjun'
'Wei, Zhenhong'
'Cai, Hu'

_publ_section_title
;
 A square-pyramidal coordinated copper(ii) hydrazine dimeric complex
 showing reversible phase transition, dielectric anomaly and
 thermochromism
;
_journal_issue 48
_journal_name_full 'New Journal of Chemistry'
_journal_page_first 21288
_journal_page_last 21292
_journal_paper_doi 10.1039/D0NJ04668J
_journal_volume 44
_journal_year 2020
_chemical_formula_moiety 'C6 H22 Cl6 Cu2 N4'
_chemical_formula_sum 'C6 H22 Cl6 Cu2 N4'
_chemical_formula_weight 490.08
_space_group_IT_number 14
_space_group_name_Hall '-P 2yn'
_space_group_name_H-M_alt 'P 1 21/n 1'
_symmetry_cell_setting monoclinic
_symmetry_space_group_name_Hall '-P 2yn'
_symmetry_space_group_name_H-M 'P 1 21/n 1'
_atom_sites_solution_hydrogens geom
_atom_sites_solution_primary direct
_atom_sites_solution_secondary difmap
_audit_block_doi 10.5517/ccdc.csd.cc25g796
_audit_creation_method SHELXL-97
_audit_update_record
;
2020-06-14 deposited with the CCDC.	2020-12-08 downloaded from the CCDC.
;
_cell_angle_alpha 90.00
_cell_angle_beta 96.011(3)
_cell_angle_gamma 90.00
_cell_formula_units_Z 2
_cell_length_a 6.9637(12)
_cell_length_b 14.746(3)
_cell_length_c 8.3103(14)
_cell_measurement_reflns_used 3423
_cell_measurement_temperature 296(2)
_cell_measurement_theta_max 27.56
_cell_measurement_theta_min 2.76
_cell_volume 848.7(3)
_computing_cell_refinement 'Bruker SMART'
_computing_data_collection 'Bruker SMART'
_computing_data_reduction 'Bruker SAINT'
_computing_molecular_graphics 'Bruker SHELXTL'
_computing_publication_material 'Bruker SHELXTL'
_computing_structure_refinement 'SHELXL-97 (Sheldrick, 1997)'
_computing_structure_solution 'SHELXS-97 (Sheldrick, 1990)'
_diffrn_ambient_temperature 296(2)
_diffrn_measured_fraction_theta_full 0.979
_diffrn_measured_fraction_theta_max 0.979
_diffrn_measurement_device_type 'CCD area detector'
_diffrn_measurement_method 'phi and omega scans'
_diffrn_radiation_monochromator graphite
_diffrn_radiation_source 'fine-focus sealed tube'
_diffrn_radiation_type MoK\a
_diffrn_radiation_wavelength 0.71073
_diffrn_reflns_av_R_equivalents 0.0201
_diffrn_reflns_av_sigmaI/netI 0.0227
_diffrn_reflns_limit_h_max 9
_diffrn_reflns_limit_h_min -9
_diffrn_reflns_limit_k_max 19
_diffrn_reflns_limit_k_min -18
_diffrn_reflns_limit_l_max 10
_diffrn_reflns_limit_l_min -8
_diffrn_reflns_number 4992
_diffrn_reflns_theta_full 27.58
_diffrn_reflns_theta_max 27.58
_diffrn_reflns_theta_min 2.76
_exptl_absorpt_coefficient_mu 3.438
_exptl_absorpt_correction_T_max 0.503
_exptl_absorpt_correction_T_min 0.440
_exptl_absorpt_correction_type multi-scan
_exptl_absorpt_process_details 'SADABS, v2.10 (Sheldrick, G.M., 2003)'
_exptl_crystal_colour lump
_exptl_crystal_density_diffrn 1.918
_exptl_crystal_density_method 'not measured'
_exptl_crystal_description Green
_exptl_crystal_F_000 492.0
_exptl_crystal_size_max 0.25
_exptl_crystal_size_mid 0.23
_exptl_crystal_size_min 0.20
_refine_diff_density_max 0.475
_refine_diff_density_min -0.687
_refine_diff_density_rms 0.112
_refine_ls_extinction_method none
_refine_ls_goodness_of_fit_ref 1.127
_refine_ls_hydrogen_treatment mixed
_refine_ls_matrix_type full
_refine_ls_number_parameters 82
_refine_ls_number_reflns 1925
_refine_ls_number_restraints 0
_refine_ls_restrained_S_all 1.127
_refine_ls_R_factor_all 0.0280
_refine_ls_R_factor_gt 0.0248
_refine_ls_shift/su_max 0.004
_refine_ls_shift/su_mean 0.000
_refine_ls_structure_factor_coef Fsqd
_refine_ls_weighting_details 'calc w=1/[\s^2^(Fo^2^)+(0.0325P)^2^+0.2700P] where P=(Fo^2^+2Fc^2^)/3'
_refine_ls_weighting_scheme calc
_refine_ls_wR_factor_gt 0.0624
_refine_ls_wR_factor_ref 0.0636
_reflns_number_gt 1771
_reflns_number_total 1925
_reflns_threshold_expression >2sigma(I)
_cod_data_source_file d0nj04668j2.cif
_cod_data_source_block t
_cod_depositor_comments
;
The following automatic conversions were performed:

data item '_exptl_absorpt_correction_type' value 'Multi-scan' was
changed to 'multi-scan' in accordance with the
/home/data/users/saulius/crontab/automatic-downloads/rss-feeds/RSC/lib/dictionaries/cif_core.dic
dictionary named 'cif_core.dic' version 2.4.2 last updated on
2011-04-26.

data item '_symmetry_cell_setting' value 'Monoclinic' was changed to
'monoclinic' in accordance with the
/home/data/users/saulius/crontab/automatic-downloads/rss-feeds/RSC/lib/dictionaries/cif_core.dic
dictionary named 'cif_core.dic' version 2.4.2 last updated on
2011-04-26.

Automatic conversion script
Id: cif_fix_values 7556 2019-12-06 15:28:31Z antanas 
;
_cod_original_sg_symbol_H-M 'P2(1)/n  '
_cod_database_code 7060178

loop_
_symmetry_equiv_pos_as_xyz
'x, y, z'
'-x+1/2, y+1/2, -z+1/2'
'-x, -y, -z'
'x-1/2, -y-1/2, z-1/2'

loop_
_atom_site_label
_atom_site_type_symbol
_atom_site_fract_x
_atom_site_fract_y
_atom_site_fract_z
_atom_site_U_iso_or_equiv
_atom_site_adp_type
_atom_site_occupancy
_atom_site_symmetry_multiplicity
_atom_site_calc_flag
_atom_site_refinement_flags
_atom_site_disorder_assembly
_atom_site_disorder_group
Cu1 Cu 0.05680(3) 0.497109(15) 0.73428(3) 0.02077(9) Uani 1 1 d . . .
Cl1 Cl 0.34653(7) 0.56354(4) 0.70836(6) 0.02858(13) Uani 1 1 d . . .
Cl2 Cl 0.17731(7) 0.41384(4) 0.94585(7) 0.02880(13) Uani 1 1 d . . .
Cl3 Cl -0.10201(7) 0.60452(3) 0.57603(6) 0.02358(12) Uani 1 1 d . . .
N2 N -0.2218(2) 0.43423(10) 0.69335(19) 0.0168(3) Uani 1 1 d . . .
H2D H -0.3036 0.4743 0.7313 0.020 Uiso 1 1 calc R . .
H2E H -0.2497 0.4342 0.5851 0.020 Uiso 1 1 calc R . .
N1 N -0.2873(2) 0.34499(10) 0.74599(18) 0.0157(3) Uani 1 1 d . . .
C1 C -0.3025(3) 0.34996(14) 0.9241(2) 0.0224(4) Uani 1 1 d . . .
H1A H -0.3949 0.3956 0.9452 0.034 Uiso 1 1 calc R . .
H1B H -0.1788 0.3652 0.9796 0.034 Uiso 1 1 calc R . .
H1C H -0.3435 0.2923 0.9618 0.034 Uiso 1 1 calc R . .
C2 C -0.1441(3) 0.27495(13) 0.7058(3) 0.0252(4) Uani 1 1 d . . .
H2A H -0.0196 0.2890 0.7612 0.038 Uiso 1 1 calc R . .
H2B H -0.1361 0.2747 0.5912 0.038 Uiso 1 1 calc R . .
H2C H -0.1846 0.2163 0.7392 0.038 Uiso 1 1 calc R . .
C3 C -0.4813(3) 0.32330(15) 0.6589(3) 0.0285(5) Uani 1 1 d . . .
H3A H -0.5732 0.3680 0.6850 0.043 Uiso 1 1 calc R . .
H3B H -0.5219 0.2645 0.6916 0.043 Uiso 1 1 calc R . .
H3C H -0.4729 0.3235 0.5443 0.043 Uiso 1 1 calc R . .

loop_
_atom_site_aniso_label
_atom_site_aniso_U_11
_atom_site_aniso_U_22
_atom_site_aniso_U_33
_atom_site_aniso_U_23
_atom_site_aniso_U_13
_atom_site_aniso_U_12
Cu1 0.01967(15) 0.01700(14) 0.02510(16) 0.00600(9) -0.00016(10) -0.00211(9)
Cl1 0.0254(3) 0.0369(3) 0.0233(2) 0.0012(2) 0.00216(19) -0.0114(2)
Cl2 0.0234(2) 0.0304(3) 0.0313(3) 0.0116(2) -0.00348(19) -0.0003(2)
Cl3 0.0268(2) 0.0143(2) 0.0307(3) 0.00596(18) 0.00853(19) 0.00522(18)
N2 0.0206(8) 0.0122(7) 0.0180(8) 0.0034(6) 0.0038(6) -0.0007(6)
N1 0.0178(8) 0.0125(7) 0.0174(7) 0.0006(6) 0.0054(6) -0.0018(6)
C1 0.0270(10) 0.0252(10) 0.0164(9) 0.0000(8) 0.0089(7) -0.0040(8)
C2 0.0289(10) 0.0150(9) 0.0339(11) -0.0028(8) 0.0136(9) 0.0019(8)
C3 0.0227(10) 0.0325(11) 0.0293(11) -0.0001(9) -0.0020(8) -0.0104(9)

loop_
_atom_type_symbol
_atom_type_description
_atom_type_scat_dispersion_real
_atom_type_scat_dispersion_imag
_atom_type_scat_source
C C 0.0033 0.0016 'International Tables Vol C Tables 4.2.6.8 and 6.1.1.4'
H H 0.0000 0.0000 'International Tables Vol C Tables 4.2.6.8 and 6.1.1.4'
N N 0.0061 0.0033 'International Tables Vol C Tables 4.2.6.8 and 6.1.1.4'
Cl Cl 0.1484 0.1585 'International Tables Vol C Tables 4.2.6.8 and 6.1.1.4'
Cu Cu 0.3201 1.2651 'International Tables Vol C Tables 4.2.6.8 and 6.1.1.4'

loop_
_geom_angle_atom_site_label_1
_geom_angle_atom_site_label_2
_geom_angle_atom_site_label_3
_geom_angle
_geom_angle_site_symmetry_1
_geom_angle_site_symmetry_3
_geom_angle_publ_flag
N2 Cu1 Cl2 98.41(4) . . ?
N2 Cu1 Cl3 80.33(4) . . ?
Cl2 Cu1 Cl3 163.51(2) . . ?
N2 Cu1 Cl1 165.51(5) . . ?
Cl2 Cu1 Cl1 92.72(2) . . ?
Cl3 Cu1 Cl1 91.59(2) . . ?
N1 N2 Cu1 129.90(11) . . ?
N1 N2 H2D 104.8 . . ?
Cu1 N2 H2D 104.8 . . ?
N1 N2 H2E 104.8 . . ?
Cu1 N2 H2E 104.8 . . ?
H2D N2 H2E 105.8 . . ?
N2 N1 C1 107.80(14) . . ?
N2 N1 C2 108.39(14) . . ?
C1 N1 C2 111.84(15) . . ?
N2 N1 C3 109.78(14) . . ?
C1 N1 C3 109.55(15) . . ?
C2 N1 C3 109.44(16) . . ?
N1 C1 H1A 109.5 . . ?
N1 C1 H1B 109.5 . . ?
H1A C1 H1B 109.5 . . ?
N1 C1 H1C 109.5 . . ?
H1A C1 H1C 109.5 . . ?
H1B C1 H1C 109.5 . . ?
N1 C2 H2A 109.5 . . ?
N1 C2 H2B 109.5 . . ?
H2A C2 H2B 109.5 . . ?
N1 C2 H2C 109.5 . . ?
H2A C2 H2C 109.5 . . ?
H2B C2 H2C 109.5 . . ?
N1 C3 H3A 109.5 . . ?
N1 C3 H3B 109.5 . . ?
H3A C3 H3B 109.5 . . ?
N1 C3 H3C 109.5 . . ?
H3A C3 H3C 109.5 . . ?
H3B C3 H3C 109.5 . . ?

loop_
_geom_bond_atom_site_label_1
_geom_bond_atom_site_label_2
_geom_bond_distance
_geom_bond_site_symmetry_2
_geom_bond_publ_flag
Cu1 N2 2.1452(16) . ?
Cu1 Cl2 2.2347(6) . ?
Cu1 Cl3 2.2708(6) . ?
Cu1 Cl1 2.2732(6) . ?
N2 N1 1.474(2) . ?
N2 H2D 0.9000 . ?
N2 H2E 0.9000 . ?
N1 C1 1.497(2) . ?
N1 C2 1.498(2) . ?
N1 C3 1.499(2) . ?
C1 H1A 0.9600 . ?
C1 H1B 0.9600 . ?
C1 H1C 0.9600 . ?
C2 H2A 0.9600 . ?
C2 H2B 0.9600 . ?
C2 H2C 0.9600 . ?
C3 H3A 0.9600 . ?
C3 H3B 0.9600 . ?
C3 H3C 0.9600 . ?
